data_2105809
loop_
_publ_author_name
'Zvirgzdins, Alvis'
'Mishnev, Anatolijs'
'Actins, Andris'

_publ_section_title
;
 Structure determination of three polymorphs of xylazine from laboratory
 powder diffraction data
;
_journal_coeditor_code ZB5033
_journal_issue 2
_journal_name_full 'Acta Crystallographica Section B'
_journal_page_first 342
_journal_page_last 346
_journal_paper_doi 10.1107/S2052520614001140
_journal_volume 70
_journal_year 2014
_chemical_formula_moiety 'C12 H17 S N2 1+ Cl 1-'
_chemical_formula_sum 'C12 H17 Cl N2 S'
_chemical_formula_weight 256.79
_chemical_melting_point 406
_chemical_name_common 'Xylazine hydrochloride X form'
_chemical_name_systematic
;
2-(2,6-xylidino)-5,6-dihydro-4H-1,3-thiazine hydrochloride
;
_space_group_crystal_system monoclinic
_space_group_IT_number 14
_space_group_name_Hall '-P 2ybc'
_space_group_name_H-M_alt 'P 1 21/c 1'
_symmetry_space_group_name_Hall '-P 2ybc'
_symmetry_space_group_name_H-M 'P 1 21/c 1'
_atom_sites_solution_hydrogens geom
_cell_angle_alpha 90.00000
_cell_angle_beta 94.921(6)
_cell_angle_gamma 90.00000
_cell_formula_units_Z 4
_cell_length_a 12.1155(13)
_cell_length_b 8.3857(7)
_cell_length_c 13.5322(15)
_cell_measurement_temperature 293
_cell_volume 1369.8(2)
_computing_cell_refinement 'FOX 1.9.7.0'
_computing_data_collection 'XRD Commander'
_computing_molecular_graphics 'Mercury 3.1'
_computing_publication_material publCIF
_computing_structure_refinement FullProf
_computing_structure_solution 'FOX 1.9.7.0'
_diffrn_ambient_temperature 293
_diffrn_measurement_device_type 'Bruker D8'
_diffrn_radiation_monochromator none
_diffrn_radiation_type 'Cu K\a'
_diffrn_radiation_wavelength 1.54184
_diffrn_source 'sealed X-ray tube'
_exptl_crystal_density_diffrn 1.245
_pd_block_diffractogram_id FormX
_pd_char_colour white
_pd_meas_2theta_range_inc 0.01
_pd_meas_2theta_range_max 89.99
_pd_meas_2theta_range_min 4.00
_pd_meas_number_of_points 8411
_pd_meas_scan_method step
_pd_proc_ls_background_function 'linear extrapolation'
_pd_proc_ls_profile_function 'Pseudo Voigt'
_pd_proc_ls_prof_R_factor 0.017
_pd_proc_ls_prof_wR_expected 0.017
_pd_proc_ls_prof_wR_factor 0.023
_pd_spec_mounting capillary
_pd_spec_mount_mode transmission
_pd_spec_shape cylinder
_pd_spec_size_axial 16
_pd_spec_size_equat 0.5
_refine_ls_goodness_of_fit_all 1.32
_refine_ls_hydrogen_treatment noref
_refine_ls_matrix_type full
_refine_ls_number_constraints 39
_refine_ls_number_parameters 159
_refine_ls_number_restraints 54
_refine_ls_R_I_factor 0.011
_refine_ls_shift/su_max 0.01
_refine_ls_structure_factor_coef Inet
_refine_ls_weighting_scheme calc
_cod_data_source_file zb5033sup1.cf
_cod_data_source_block FormX
_cod_original_sg_symbol_Hall '-P 2yn'
_cod_database_code 2105809
_publcif_datablock.id {bd2a345a-47d0-48c8-b40d-ffbf19ed4192}

_publcif_info_exptl_table_max_cols 4
_publcif_info_exptl_table_use_headnotes n

loop_
_symmetry_equiv_pos_as_xyz
x,y,z
-x,y+1/2,-z+1/2
-x,-y,-z
x,-y+1/2,z+1/2

loop_
_atom_site_label
_atom_site_fract_x
_atom_site_fract_y
_atom_site_fract_z
_atom_site_U_iso_or_equiv
_atom_site_occupancy
_atom_site_adp_type
_atom_site_type_symbol
S1 0.73892(16) 0.08908(16) 0.81021(16) 0.01267 1.00000 Uiso S
C2 0.63530(16) -0.06709(16) 0.79088(16) 0.01267 1.00000 Uiso C
C3 0.52198(16) 0.00420(16) 0.77192(16) 0.01267 1.00000 Uiso C
C4 0.49018(16) 0.09005(16) 0.86434(16) 0.01267 1.00000 Uiso C
N5 0.56661(16) 0.22178(16) 0.89455(16) 0.01267 1.00000 Uiso N
C6 0.67343(16) 0.22707(16) 0.88171(16) 0.01267 1.00000 Uiso C
N7 0.74423(16) 0.32069(16) 0.93573(16) 0.01267 1.00000 Uiso N
C8 0.85376(18) 0.33045(18) 0.91343(18) 0.01267 1.00000 Uiso C
C9 0.93004(18) 0.24377(18) 0.97637(18) 0.01267 1.00000 Uiso C
C10 1.04286(18) 0.26643(18) 0.96784(18) 0.01267 1.00000 Uiso C
C11 1.07732(18) 0.37322(18) 0.89819(18) 0.01267 1.00000 Uiso C
C12 1.00100(18) 0.45789(18) 0.83682(18) 0.01267 1.00000 Uiso C
C13 0.88669(18) 0.43798(18) 0.84267(18) 0.01267 1.00000 Uiso C
C14 0.80484(18) 0.53167(18) 0.77573(18) 0.01267 1.00000 Uiso C
C15 0.89081(18) 0.13328(18) 1.05365(18) 0.01267 1.00000 Uiso C
H21 0.6514 -0.1204 0.7321 0.0152 1.00000 Uiso H
H22 0.6315 -0.1451 0.8401 0.0152 1.00000 Uiso H
H31 0.4701 -0.0807 0.7593 0.0152 1.00000 Uiso H
H32 0.5178 0.0740 0.7145 0.0152 1.00000 Uiso H
H41 0.4868 0.0113 0.9132 0.0152 1.00000 Uiso H
H42 0.4136 0.1284 0.8473 0.0152 1.00000 Uiso H
H10 1.0969 0.2098 1.0104 0.0152 1.00000 Uiso H
H11 1.1552 0.3892 0.8935 0.0152 1.00000 Uiso H
H12 1.0273 0.5316 0.7908 0.0152 1.00000 Uiso H
H141 0.8445 0.5985 0.7341 0.0152 1.00000 Uiso H
H142 0.7619 0.5972 0.8157 0.0152 1.00000 Uiso H
H143 0.7591 0.4610 0.7377 0.0152 1.00000 Uiso H
H151 0.9538 0.0855 1.0902 0.0152 1.00000 Uiso H
H152 0.8508 0.1931 1.0991 0.0152 1.00000 Uiso H
H153 0.8456 0.0540 1.0231 0.0152 1.00000 Uiso H
H71 0.7148 0.4123 0.9650 0.0152 1.00000 Uiso H
H51 0.5322 0.3069 0.9221 0.0152 1.00000 Uiso H
Cl16 0.3798(9) 0.1678(9) 0.5058(4) 0.01267 1.00000 Uiso Cl

loop_
_audit_conform_dict_name
_audit_conform_dict_location
cif_core.dic ftp://ftp.iucr.org/pub/cif_core.dic
cif_pd.dic ftp://ftp.iucr.org/pub/cif_pd.dic

loop_
_geom_angle_atom_site_label_1
_geom_angle_atom_site_label_2
_geom_angle_atom_site_label_3
_geom_angle
_geom_angle_publ_flag
C2 S1 C6 102.51(13) yes
C4 N5 C6 125.93(16) yes
C6 N7 C8 119.83(19) yes
C4 N5 H51 113.0 yes
C6 N5 H51 121.0 yes
C6 N7 H71 117.0 yes
C8 N7 H71 116.0 yes
S1 C2 C3 110.39(11) yes
C2 C3 C4 109.93(17) yes
N5 C4 C3 112.63(16) yes
N5 C6 N7 122.61(18) yes
S1 C6 N5 123.27(15) yes
S1 C6 N7 113.15(16) yes
N7 C8 C13 121.41(19) yes
C9 C8 C13 122.5(2) yes
N7 C8 C9 115.41(19) yes
C8 C9 C10 118.55(19) yes
C8 C9 C15 120.64(19) yes
C10 C9 C15 120.78(19) yes
C9 C10 C11 119.8(2) yes
C10 C11 C12 120.9(2) yes
C11 C12 C13 121.10(19) yes
C8 C13 C14 122.46(19) yes
C12 C13 C14 120.40(18) yes
C8 C13 C12 117.14(19) yes
S1 C2 H21 106.0 yes
S1 C2 H22 118.0 yes
C3 C2 H21 107.0 yes
H151 C15 H153 110.0 yes
C3 C2 H22 107.0 yes
H21 C2 H22 107.0 yes
C2 C3 H31 108.0 yes
C2 C3 H32 111.0 yes
C4 C3 H31 107.0 yes
C4 C3 H32 112.0 yes
H31 C3 H32 109.0 yes
N5 C4 H41 113.0 yes
N5 C4 H42 112.0 yes
C3 C4 H41 106.0 yes
C3 C4 H42 105.0 yes
H41 C4 H42 107.0 yes
C9 C10 H10 120.0 yes
C11 C10 H10 120.0 yes
C10 C11 H11 119.0 yes
C12 C11 H11 120.0 yes
C11 C12 H12 119.0 yes
C13 C12 H12 120.0 yes
C13 C14 H141 109.0 yes
C13 C14 H142 109.0 yes
C13 C14 H143 109.0 yes
H141 C14 H142 109.0 yes
H141 C14 H143 111.0 yes
H142 C14 H143 111.0 yes
C9 C15 H151 109.0 yes
C9 C15 H152 109.0 yes
C9 C15 H153 110.0 yes
H151 C15 H152 108.0 yes
H152 C15 H153 110.0 yes

loop_
_geom_bond_atom_site_label_1
_geom_bond_atom_site_label_2
_geom_bond_distance
S1 C2 1.818(2)
S1 C6 1.743(3)
N5 C4 1.476(2)
N5 C6 1.321(3)
N7 C6 1.334(3)
N7 C8 1.388(3)
N5 H51 0.92
N7 H71 0.95
C2 C3 1.499(3)
C3 C4 1.521(3)
C8 C9 1.405(3)
C8 C13 1.398(3)
C9 C15 1.504(3)
C9 C10 1.395(3)
C10 C11 1.390(3)
C11 C12 1.385(3)
C12 C13 1.404(3)
C13 C14 1.506(3)
C2 H21 0.95
C2 H22 0.94
C3 H31 0.96
C3 H32 0.97
C4 H41 0.94
C4 H42 0.99
C10 H10 0.96
C11 H11 0.96
C12 H12 0.95
C14 H141 0.95
C14 H142 0.96
C14 H143 0.93
C15 H151 0.96
C15 H152 0.96
C15 H153 0.93

loop_
_publcif_info_tables.block_id
_publcif_info_tables.reference_item
{bf1fca19-0b1b-4097-a451-f53ac66afdbe} '_publcif_info_datablock.publ_exptl'
{f4f314ec-37fe-481b-ad95-13299412fbac} '_geom_bond_atom_site_label_1'
{0dddf762-037f-490c-863b-7ae18d4b985b} '_geom_bond_atom_site_label_1'
{bd2a345a-47d0-48c8-b40d-ffbf19ed4192} '_geom_bond_atom_site_label_1'

loop_
_publcif_info_cif.paper_type
CB

loop_
_publcif_info_datablock.id
_publcif_info_datablock.publ_exptl
_publcif_info_datablock.publ_geom
_publcif_info_datablock.structure
{bf1fca19-0b1b-4097-a451-f53ac66afdbe} ? ? ?
{f4f314ec-37fe-481b-ad95-13299412fbac} y y y
{0dddf762-037f-490c-863b-7ae18d4b985b} y y y
{bd2a345a-47d0-48c8-b40d-ffbf19ed4192} y y y
